data_4513429
loop_
_publ_author_name
'Jayasinghe, Ashini S.'
'Unruh, Daniel K.'
'Kral, Andrew'
'Libo, Anna'
'Forbes, Tori Z.'

_publ_section_title
;
 Structural Features in Metal--Organic Nanotube Crystals That Influence
 Stability and Solvent Uptake
;
_journal_issue 8
_journal_name_full 'Crystal Growth &amp; Design'
_journal_page_first 4062
_journal_paper_doi 10.1021/acs.cgd.5b00653
_journal_volume 15
_journal_year 2015
_chemical_formula_sum 'C10 H17 N3 O10 U'
_chemical_formula_weight 577.29
_space_group_IT_number 147
_symmetry_cell_setting trigonal
_symmetry_Int_Tables_number 147
_symmetry_space_group_name_Hall '-P 3'
_symmetry_space_group_name_H-M 'P -3'
_atom_sites_solution_hydrogens geom
_audit_creation_date 2015-05-01T12:20:41-00:00
_audit_creation_method 'WinGX routine CIF_UPDATE'
_cell_angle_alpha 90
_cell_angle_beta 90
_cell_angle_gamma 120
_cell_formula_units_Z 6
_cell_length_a 22.6558(14)
_cell_length_b 22.6558(14)
_cell_length_c 6.4981(5)
_cell_measurement_reflns_used 9970
_cell_measurement_temperature 100(2)
_cell_measurement_theta_max 25.27
_cell_measurement_theta_min 2.75
_cell_volume 2888.5(3)
_computing_cell_refinement 'APEX2 (Bruker AXS, 2006)'
_computing_data_collection 'Collect (Nonius BV, 1997-2000)'
_computing_data_reduction 'APEX2 (Bruker AXS, 2006)'
_computing_molecular_graphics 'CrystalMaker v2.5.0'
_computing_publication_material 'Bruker SHELXTL'
_computing_structure_refinement 'SHELXL-2014/7 (Sheldrick, 2014)'
_computing_structure_solution 'SHELXS-97 (Sheldrick, 2008)'
_diffrn_ambient_temperature 100(2)
_diffrn_measured_fraction_theta_full 1
_diffrn_measured_fraction_theta_max 0.998
_diffrn_measurement_device_type KappaCCD
_diffrn_measurement_method 'CCD phi and omega scans'
_diffrn_radiation_type MoK\a
_diffrn_radiation_wavelength 0.71073
_diffrn_reflns_av_R_equivalents 0.0303
_diffrn_reflns_laue_measured_fraction_full 1
_diffrn_reflns_laue_measured_fraction_max 0.998
_diffrn_reflns_limit_h_max 27
_diffrn_reflns_limit_h_min -27
_diffrn_reflns_limit_k_max 27
_diffrn_reflns_limit_k_min -27
_diffrn_reflns_limit_l_max 7
_diffrn_reflns_limit_l_min -7
_diffrn_reflns_number 41764
_diffrn_reflns_point_group_measured_fraction_full 1
_diffrn_reflns_point_group_measured_fraction_max 0.998
_diffrn_reflns_theta_full 25.242
_diffrn_reflns_theta_max 25.333
_diffrn_reflns_theta_min 1.038
_diffrn_source 'sealed tube'
_exptl_absorpt_coefficient_mu 8.477
_exptl_absorpt_correction_T_max 0.7452
_exptl_absorpt_correction_T_min 0.6299
_exptl_absorpt_correction_type multi-scan
_exptl_absorpt_process_details SADABS
_exptl_crystal_colour Yellow
_exptl_crystal_density_diffrn 1.991
_exptl_crystal_description Blocky
_exptl_crystal_F_000 1620
_exptl_crystal_size_max 0.194
_exptl_crystal_size_mid 0.17
_exptl_crystal_size_min 0.097
_refine_diff_density_max 1.439
_refine_diff_density_min -0.676
_refine_diff_density_rms 0.098
_refine_ls_extinction_method none
_refine_ls_goodness_of_fit_ref 1.101
_refine_ls_hydrogen_treatment constr
_refine_ls_matrix_type full
_refine_ls_number_parameters 217
_refine_ls_number_reflns 3526
_refine_ls_number_restraints 0
_refine_ls_restrained_S_all 1.101
_refine_ls_R_factor_all 0.0202
_refine_ls_R_factor_gt 0.018
_refine_ls_shift/su_max 0.002
_refine_ls_shift/su_mean 0
_refine_ls_structure_factor_coef Fsqd
_refine_ls_weighting_details 'w=1/[\s^2^(Fo^2^)+(0.0191P)^2^+5.6325P] where P=(Fo^2^+2Fc^2^)/3'
_refine_ls_weighting_scheme calc
_refine_ls_wR_factor_gt 0.0413
_refine_ls_wR_factor_ref 0.0421
_reflns_number_gt 3360
_reflns_number_total 3526
_reflns_threshold_expression 'I > 2\s(I)'
_cod_data_source_file cg5b00653_si_003.cif
_cod_data_source_block p-3
_cod_depositor_comments 'Adding full bibliography for 4513429--4513433.cif.'
_cod_original_cell_volume 2888.5(4)
_cod_database_code 4513429

loop_
_symmetry_equiv_pos_as_xyz
'x, y, z'
'-y, x-y, z'
'-x+y, -x, z'
'-x, -y, -z'
'y, -x+y, -z'
'x-y, x, -z'

loop_
_atom_site_label
_atom_site_type_symbol
_atom_site_fract_x
_atom_site_fract_y
_atom_site_fract_z
_atom_site_U_iso_or_equiv
_atom_site_adp_type
_atom_site_occupancy
_atom_site_calc_flag
U1 U 0.37909(2) 0.17258(2) 0.67330(2) 0.01056(5) Uani 1 d
O1 O 0.39631(12) 0.08674(11) 0.8161(3) 0.0152(5) Uani 1 d
O2 O 0.30953(12) 0.07749(12) 0.4684(3) 0.0155(5) Uani 1 d
O3 O 0.44916(12) 0.19816(12) 0.5044(4) 0.0190(5) Uani 1 d
O4 O 0.31156(12) 0.14735(12) 0.8547(3) 0.0159(5) Uani 1 d
O5 O 0.42390(12) 0.28558(11) 0.7886(3) 0.0158(5) Uani 1 d
O6 O 0.32302(12) 0.21304(12) 0.4687(3) 0.0183(5) Uani 1 d
O7 O 0.37935(12) 0.05401(13) 0.2879(4) 0.0214(5) Uani 1 d
O8 O 0.46454(12) 0.05042(11) 0.9333(3) 0.0141(5) Uani 1 d
O9 O 0.51403(13) 0.38414(12) 0.8846(4) 0.0275(6) Uani 1 d
O10 O 0.40051(13) 0.28424(14) 0.2432(4) 0.0259(6) Uani 1 d
N1 N 0.46573(14) 0.20939(14) 0.9716(4) 0.0154(6) Uani 1 d
H1 H 0.439 0.2008 1.1015 0.018 Uiso 1 calc
N2 N 0.28403(14) -0.02367(14) 0.0108(4) 0.0138(6) Uani 1 d
H2A H 0.2845 -0.0604 0.0657 0.017 Uiso 1 calc
H2B H 0.3269 0.006 -0.0343 0.017 Uiso 1 calc
N3 N 0.46354(14) -0.00246(14) 1.3181(4) 0.0141(6) Uani 1 d
H3A H 0.4679 -0.0336 1.2411 0.017 Uiso 1 calc
H3B H 0.4388 0.0117 1.2441 0.017 Uiso 1 calc
C1 C 0.32433(17) 0.04978(16) 0.3212(5) 0.0131(7) Uani 1 d
C2 C 0.45069(17) 0.09573(17) 0.9078(5) 0.0140(7) Uani 1 d
C3 C 0.48244(18) 0.32212(17) 0.8760(5) 0.0179(7) Uani 1 d
C4 C 0.49830(18) 0.16738(17) 0.9837(6) 0.0190(8) Uani 1 d
H4A H 0.5114 0.1656 1.128 0.023 Uiso 1 calc
H4B H 0.5403 0.1884 0.8992 0.023 Uiso 1 calc
C5 C 0.51449(19) 0.28265(17) 0.9660(6) 0.0239(8) Uani 1 d
H5A H 0.5544 0.2911 0.8818 0.029 Uiso 1 calc
H5B H 0.5307 0.2991 1.1073 0.029 Uiso 1 calc
C6 C 0.26516(17) 0.00983(17) 0.1738(5) 0.0146(7) Uani 1 d
H6A H 0.2255 -0.0252 0.2516 0.018 Uiso 1 calc
H6B H 0.2519 0.0411 0.1095 0.018 Uiso 1 calc
C7 C 0.34228(18) 0.24728(17) 0.3013(5) 0.0157(7) Uani 1 d
C8 C 0.53228(17) 0.05674(17) 1.3598(5) 0.0174(7) Uani 1 d
H8A H 0.5277 0.0926 1.433 0.021 Uiso 1 calc
H8B H 0.5561 0.0761 1.228 0.021 Uiso 1 calc
C9 C 0.23650(17) -0.04644(17) -0.1672(5) 0.0152(7) Uani 1 d
H9A H 0.2443 -0.0064 -0.2494 0.018 Uiso 1 calc
H9B H 0.1889 -0.0695 -0.1169 0.018 Uiso 1 calc
C10 C 0.42651(17) -0.03525(18) 1.5115(5) 0.0172(7) Uani 1 d
H10A H 0.3819 -0.0756 1.478 0.021 Uiso 1 calc
H10B H 0.418 -0.0028 1.5901 0.021 Uiso 1 calc

loop_
_atom_site_aniso_label
_atom_site_aniso_U_11
_atom_site_aniso_U_22
_atom_site_aniso_U_33
_atom_site_aniso_U_23
_atom_site_aniso_U_13
_atom_site_aniso_U_12
U1 0.01365(7) 0.01164(7) 0.00769(7) -0.00024(4) -0.00103(4) 0.00730(5)
O1 0.0164(12) 0.0123(12) 0.0163(12) 0.0006(9) -0.0049(9) 0.0067(10)
O2 0.0180(13) 0.0164(12) 0.0124(12) -0.0070(9) -0.0025(9) 0.0088(11)
O3 0.0211(13) 0.0190(13) 0.0181(13) 0.0021(10) 0.0041(10) 0.0109(11)
O4 0.0185(13) 0.0185(13) 0.0116(11) -0.0017(9) -0.0007(9) 0.0098(11)
O5 0.0181(13) 0.0128(12) 0.0174(12) -0.0024(9) -0.0037(9) 0.0083(10)
O6 0.0253(14) 0.0235(13) 0.0113(12) 0.0032(10) -0.0017(10) 0.0161(11)
O7 0.0206(14) 0.0306(15) 0.0193(13) -0.0094(11) -0.0054(10) 0.0176(12)
O8 0.0174(12) 0.0149(12) 0.0134(12) 0.0015(9) 0.0001(9) 0.0106(10)
O9 0.0296(15) 0.0131(14) 0.0369(16) -0.0026(11) -0.0107(12) 0.0084(12)
O10 0.0218(15) 0.0339(16) 0.0188(13) 0.0063(11) -0.0040(11) 0.0115(13)
N1 0.0172(15) 0.0127(14) 0.0162(14) -0.0017(11) -0.0041(11) 0.0075(12)
N2 0.0146(14) 0.0137(15) 0.0106(14) -0.0028(11) -0.0003(11) 0.0051(12)
N3 0.0178(15) 0.0168(15) 0.0107(13) 0.0005(11) -0.0016(11) 0.0109(13)
C1 0.0191(18) 0.0112(16) 0.0090(15) 0.0013(12) -0.0007(13) 0.0075(14)
C2 0.0151(17) 0.0190(18) 0.0081(15) 0.0028(13) 0.0030(12) 0.0087(15)
C3 0.0215(19) 0.0151(19) 0.0186(18) -0.0035(13) -0.0029(14) 0.0102(16)
C4 0.0157(18) 0.0133(17) 0.029(2) 0.0003(14) -0.0083(14) 0.0083(15)
C5 0.0193(19) 0.0136(18) 0.037(2) -0.0061(15) -0.0121(16) 0.0070(16)
C6 0.0177(18) 0.0189(18) 0.0095(16) -0.0048(13) -0.0021(13) 0.0108(15)
C7 0.026(2) 0.0157(18) 0.0104(16) -0.0024(13) -0.0032(14) 0.0140(16)
C8 0.0202(18) 0.0161(18) 0.0133(17) 0.0008(13) -0.0018(13) 0.0071(15)
C9 0.0180(18) 0.0156(17) 0.0083(16) -0.0018(12) -0.0023(13) 0.0057(15)
C10 0.0147(17) 0.0231(19) 0.0107(16) 0.0013(13) 0.0017(13) 0.0071(15)

loop_
_atom_type_symbol
_atom_type_description
_atom_type_scat_dispersion_real
_atom_type_scat_dispersion_imag
_atom_type_scat_source
C C 0.0033 0.0016 'International Tables Vol C Tables 4.2.6.8 and 6.1.1.4'
H H 0 0 'International Tables Vol C Tables 4.2.6.8 and 6.1.1.4'
N N 0.0061 0.0033 'International Tables Vol C Tables 4.2.6.8 and 6.1.1.4'
O O 0.0106 0.006 'International Tables Vol C Tables 4.2.6.8 and 6.1.1.4'
U U -9.6767 9.6646 'International Tables Vol C Tables 4.2.6.8 and 6.1.1.4'

loop_
_geom_angle_atom_site_label_1
_geom_angle_atom_site_label_2
_geom_angle_atom_site_label_3
_geom_angle
_geom_angle_site_symmetry_3
O3 U1 O4 176.88(11) .
O3 U1 O6 95.39(10) .
O4 U1 O6 87.35(9) .
O3 U1 O2 91.70(10) .
O4 U1 O2 90.34(9) .
O6 U1 O2 77.79(8) .
O3 U1 O5 90.73(10) .
O4 U1 O5 88.42(9) .
O6 U1 O5 77.08(8) .
O2 U1 O5 154.88(8) .
O3 U1 O1 91.31(9) .
O4 U1 O1 86.84(9) .
O6 U1 O1 154.24(8) .
O2 U1 O1 77.17(8) .
O5 U1 O1 127.77(8) .
O3 U1 N1 86.98(10) .
O4 U1 N1 89.95(10) .
O6 U1 N1 141.28(8) .
O2 U1 N1 140.88(8) .
O5 U1 N1 64.23(8) .
O1 U1 N1 63.79(8) .
C2 O1 U1 126.2(2) .
C1 O2 U1 130.9(2) .
C3 O5 U1 125.6(2) .
C7 O6 U1 129.7(2) .
C5 N1 C4 113.4(3) .
C5 N1 U1 111.6(2) .
C4 N1 U1 112.18(19) .
C6 N2 C9 112.9(3) .
C8 N3 C10 111.8(3) .
O7 C1 O2 127.1(3) .
O7 C1 C6 119.7(3) .
O2 C1 C6 113.2(3) .
O8 C2 O1 123.7(3) .
O8 C2 C4 120.7(3) .
O1 C2 C4 115.6(3) .
O9 C3 O5 125.6(3) .
O9 C3 C5 118.8(3) .
O5 C3 C5 115.5(3) .
N1 C4 C2 111.0(3) .
N1 C5 C3 111.4(3) .
N2 C6 C1 111.0(3) .
O10 C7 O6 127.2(3) .
O10 C7 C9 120.1(3) 6
O6 C7 C9 112.6(3) 6
N3 C8 C10 110.4(3) 4_658
N2 C9 C7 110.4(3) 5
N3 C10 C8 110.2(3) 4_658

loop_
_geom_bond_atom_site_label_1
_geom_bond_atom_site_label_2
_geom_bond_distance
_geom_bond_site_symmetry_2
U1 O3 1.772(2) .
U1 O4 1.784(2) .
U1 O6 2.321(2) .
U1 O2 2.346(2) .
U1 O5 2.355(2) .
U1 O1 2.357(2) .
U1 N1 2.582(3) .
O1 C2 1.290(4) .
O2 C1 1.278(4) .
O5 C3 1.292(4) .
O6 C7 1.279(4) .
O7 C1 1.221(4) .
O8 C2 1.225(4) .
O9 C3 1.218(4) .
O10 C7 1.217(4) .
N1 C5 1.464(4) .
N1 C4 1.469(4) .
N2 C6 1.485(4) .
N2 C9 1.486(4) .
N3 C8 1.486(4) .
N3 C10 1.487(4) .
C1 C6 1.523(4) .
C2 C4 1.514(5) .
C3 C5 1.522(5) .
C7 C9 1.516(5) 6
C8 C10 1.504(5) 4_658
C9 C7 1.516(5) 5
C10 C8 1.504(5) 4_658
